data_2001746
loop_
_publ_author_name
'Ghosh, R.'
'Simonsen, S. H.'

_publ_contact_author
;
    Prof. S. H. Simonsen
    Department of Chemistry
    University of Texas at Austin
    Austin, TX 78712, USA
;
_publ_section_title
;
 Structure of 2-(2'-thienyl)pyridine at 193 K
;
_journal_issue 5
_journal_name_full 'Acta Crystallographica Section C'
_journal_page_first 1031
_journal_page_last 1032
_journal_paper_doi 10.1107/S0108270192011867
_journal_volume 49
_journal_year 1993
_chemical_formula_moiety 'C9 H7 N1 S1'
_chemical_formula_sum 'C9 H7 N S'
_chemical_formula_weight 161.22
_chemical_name_systematic 2-(2'-Thienyl)pyridine
_space_group_IT_number 19
_symmetry_cell_setting orthorhombic
_symmetry_space_group_name_Hall 'P 2ac 2ab'
_symmetry_space_group_name_H-M 'P 21 21 21'
_cell_angle_alpha 90
_cell_angle_beta 90
_cell_angle_gamma 90
_cell_formula_units_Z 4
_cell_length_a 5.769(3)
_cell_length_b 8.793(3)
_cell_length_c 15.695(6)
_cell_measurement_reflns_used 30
_cell_measurement_temperature 193
_cell_measurement_theta_max 30.06
_cell_measurement_theta_min 18.66
_cell_volume 796.2(6)
_computing_cell_refinement 'SHELXTL-Plus (Sheldrick, 1991)'
_computing_data_collection 'SHELXTL-Plus (Sheldrick, 1991)'
_computing_data_reduction 'SHELXTL-Plus (Sheldrick, 1991)'
_computing_molecular_graphics 'SHELXTL-Plus (Sheldrick, 1991)'
_computing_publication_material 'PLATON (Spek, 1990)'
_computing_structure_refinement 'SHELXTL-Plus (Sheldrick, 1991)'
_computing_structure_solution 'SHELXTL-Plus (Sheldrick, 1991)'
_diffrn_ambient_temperature 193
_diffrn_measurement_device 'Nicolet P3 diffractometer'
_diffrn_measurement_method \w
_diffrn_radiation_monochromator graphite
_diffrn_radiation_source 'X-ray tube'
_diffrn_radiation_type 'Mo K\a'
_diffrn_radiation_wavelength 0.71073
_diffrn_reflns_av_R_equivalents 0.0086
_diffrn_reflns_av_sigmaI/netI 0.023
_diffrn_reflns_limit_h_max 8
_diffrn_reflns_limit_h_min 0
_diffrn_reflns_limit_k_max 12
_diffrn_reflns_limit_k_min -12
_diffrn_reflns_limit_l_max 21
_diffrn_reflns_limit_l_min -21
_diffrn_reflns_number 2237
_diffrn_reflns_theta_max 55.0
_diffrn_reflns_theta_min 4.0
_diffrn_standards_decay_% 1.28
_diffrn_standards_interval_count 96
_diffrn_standards_number 4
_exptl_absorpt_coefficient_mu 0.32
_exptl_crystal_colour white
_exptl_crystal_density_diffrn 1.345
_exptl_crystal_description 'rectangular block'
_exptl_crystal_F_000 336
_exptl_crystal_size_max 0.64
_exptl_crystal_size_mid 0.29
_exptl_crystal_size_min 0.24
_refine_diff_density_max 0.38
_refine_diff_density_min -0.16
_refine_ls_extinction_coef 0.0012
_refine_ls_extinction_method 'F* = F[1+0.002\cF^2^/sin(2\q)]^-1/4^'
_refine_ls_goodness_of_fit_all 1.9195
_refine_ls_goodness_of_fit_obs 1.9613
_refine_ls_hydrogen_treatment refall
_refine_ls_matrix_type full
_refine_ls_number_parameters 129
_refine_ls_number_reflns 1023
_refine_ls_R_factor_all 0.0381
_refine_ls_R_factor_obs 0.0349
_refine_ls_shift/esd_max 0.065
_refine_ls_shift/esd_mean 0.000
_refine_ls_structure_factor_coef F
_refine_ls_weighting_details w=1/(\s^2^(F)+0.0004F^2^)
_refine_ls_weighting_scheme calc
_refine_ls_wR_factor_all 0.0509
_refine_ls_wR_factor_obs 0.0499
_reflns_number_observed 1023
_reflns_number_total 1099
_reflns_observed_criterion F>4.0\s(F)
_cod_data_source_file st1039.cif
_cod_data_source_block default
_cod_depositor_comments
;
The following automatic conversions were performed:
'_symmetry_cell_setting' value 'Orthorhombic' changed to 'orthorhombic'
according to '/home/saulius/struct/CIF-dictionaries/cif_core.dic'
dictionary named 'cif_core.dic' version 2.4.1 from 2010-06-29.

Automatic conversion script
Id: cif_fix_enum 1527 2010-12-29 10:47:43Z saulius 

The following automatic conversions were performed:

'_symmetry_cell_setting' value 'Orthorhombic' changed to
'orthorhombic' according to
/home/saulius/struct/CIF-dictionaries/cif_core.dic dictionary named
'cif_core.dic' version 2.4.1 from 2010-06-29.

Automatic conversion script
Id: cif_fix_values 1715 2011-07-08 13:25:40Z adriana 

The following automatic conversions were performed:

'_refine_ls_weighting_scheme' value 'calc w=1/(\s^2^(F)+0.0004F^2^)'
was changed to 'calc'. New tag '_refine_ls_weighting_details' was
created. The value of the new tag was set to
'w=1/(\s^2^(F)+0.0004F^2^)'.

Automatic conversion script
Id: cif_fix_values 3143 2015-03-26 13:38:13Z robertas 
;
_cod_original_formula_sum 'C9 H7 N1 S1'
_cod_database_code 2001746

loop_
_symmetry_equiv_pos_as_xyz
+x,+y,+z
1/2-x,-y,1/2+z
-x,1/2+y,1/2-z
1/2+x,1/2-y,-z

loop_
_atom_site_aniso_label
_atom_site_aniso_U_11
_atom_site_aniso_U_22
_atom_site_aniso_U_33
_atom_site_aniso_U_12
_atom_site_aniso_U_13
_atom_site_aniso_U_23
S 0.0370(4) 0.0428(4) 0.0435(4) 0.0065(3) -.0072(3) -.0091(3)
N 0.0284(10) 0.0436(11) 0.0347(10) -.0046(9) -.0043(9) -.0017(12)
C2' 0.0271(10) 0.0267(11) 0.0299(10) -.0066(8) 0.0005(9) -.0005(10)
C3' 0.0325(12) 0.0326(13) 0.0432(13) -.0043(11) -.0097(11) -.0007(12)
C4' 0.0487(15) 0.0370(13) 0.0404(13) -.0052(14) -.0142(14) 0.0098(13)
C5' 0.0530(16) 0.0360(13) 0.0380(13) 0.0055(12) -.0030(13) 0.0021(13)
C2 0.0282(11) 0.0316(11) 0.0259(10) -.0075(9) 0.0002(9) 0.0032(11)
C3 0.0300(12) 0.0488(16) 0.0386(13) 0.0013(12) -.0033(12) -.0036(13)
C4 0.0408(16) 0.0549(18) 0.0437(14) 0.0104(14) 0.0034(12) -.0113(15)
C5 0.0477(15) 0.0473(15) 0.0350(13) 0.0069(12) 0.0019(12) 0.0053(14)
C6 0.0306(13) 0.0432(14) 0.0452(14) -.0080(12) 0.0007(12) 0.0006(12)

loop_
_atom_site_label
_atom_site_fract_x
_atom_site_fract_y
_atom_site_fract_z
_atom_site_U_iso_or_equiv
_atom_site_thermal_displace_type
_atom_site_calc_flag
_atom_site_calc_attached_atom
S 0.35660(10) 0.04553(8) 0.04855(4) 0.0411(2) Uani ? ?
N 0.3627(4) -0.1937(3) 0.17870(10) 0.0355(6) Uani ? ?
C2' 0.1411(4) -0.0868(3) 0.06550(10) 0.0279(6) Uani ? ?
C3' -0.0322(5) -0.0699(3) 0.0066(2) 0.0361(7) Uani ? ?
C4' 0.0111(5) 0.0481(3) -0.0518(2) 0.0420(8) Uani ? ?
C5' 0.2145(6) 0.1218(3) -0.0372(2) 0.0423(8) Uani ? ?
C2 0.1616(4) -0.1991(3) 0.13440(10) 0.0286(6) Uani ? ?
C3 -0.0133(5) -0.3025(4) 0.1520(2) 0.0391(8) Uani ? ?
C4 0.0202(6) -0.4077(4) 0.2165(2) 0.0465(9) Uani ? ?
C5 0.2279(5) -0.4045(4) 0.2618(2) 0.0434(8) Uani ? ?
C6 0.3867(5) -0.2933(4) 0.2388(2) 0.0397(8) Uani ? ?
H3' -0.152(5) -0.126(4) 0.009(2) 0.056(10) Uiso ? ?
H4' -0.064(6) 0.066(4) -0.098(2) 0.057(11) Uiso ? ?
H5' 0.284(6) 0.216(4) -0.070(2) 0.046(9) Uiso ? ?
H3 -0.156(5) -0.290(4) 0.120(2) 0.043(8) Uiso ? ?
H4 -0.082(5) -0.494(4) 0.228(2) 0.057(10) Uiso ? ?
H5 0.262(6) -0.481(3) 0.307(2) 0.043(8) Uiso ? ?
H6 0.550(6) -0.287(4) 0.266(2) 0.049(9) Uiso ? ?

loop_
_atom_type_symbol
_atom_type_scat_dispersion_real
_atom_type_scat_dispersion_imag
_atom_type_scat_source
C .002 .002 'International Tables Vol.IV Table 2.3.1'
H 0 0 'International Tables Vol.IV Table 2.3.1'
N .004 .003 'International Tables Vol.IV Table 2.3.1'
S .110 .124 'International Tables Vol.IV Table 2.3.1'

loop_
_geom_angle_atom_site_label_1
_geom_angle_atom_site_label_2
_geom_angle_atom_site_label_3
_geom_angle_site_symmetry_1
_geom_angle_site_symmetry_2
_geom_angle_site_symmetry_3
_geom_angle
_geom_angle_publ_flag
C5' S C2' . . . 92.30(10) yes
S C5' C4' . . . 111.0(2) yes
C5' C4' C3' . . . 113.3(3) yes
C4' C3' C2' . . . 112.9(2) yes
C3' C2' C2 . . . 128.9(2) yes
C3' C2' S . . . 110.5(2) yes
S C2' C2 . . . 120.6(2) yes
C2' C2 N . . . 115.1(2) yes
C2' C2 C3 . . . 121.9(2) yes
N C2 C3 . . . 123.0(2) yes
C2 C3 C4 . . . 118.8(3) yes
C3 C4 C5 . . . 118.6(3) yes
C4 C5 C6 . . . 116.7(3) yes
C5 C6 N . . . 126.5(3) yes
C6 N C2 . . . 116.3(2) yes
H5' C5' S . . . 121(2) ?
H5' C5' C4' . . . 128(2) ?
H4' C4' C5' . . . 119(2) ?
H4' C4' C3' . . . 127(2) ?
H3' C3' C4' . . . 127(2) ?
H3' C3' C2' . . . 120(2) ?
H3 C3 C2 . . . 116(2) ?
H3 C3 C4 . . . 125(2) ?
H4 C4 C3 . . . 125(2) ?
H4 C4 C5 . . . 116(2) ?
H5 C5 C4 . . . 121(2) ?
H5 C5 C6 . . . 122(2) ?
H6 C6 C5 . . . 122(2) ?
H6 C6 N . . . 111(2) ?

loop_
_geom_bond_atom_site_label_1
_geom_bond_atom_site_label_2
_geom_bond_site_symmetry_1
_geom_bond_site_symmetry_2
_geom_bond_distance
_geom_bond_publ_flag
S C5' . . 1.712(3) yes
S C2' . . 1.723(3) yes
C5' C4' . . 1.360(5) yes
C4' C3' . . 1.407(4) yes
C3' C2' . . 1.369(4) yes
C2' C2 . . 1.469(3) yes
C2 C3 . . 1.386(4) yes
C2 N . . 1.353(3) yes
N C6 . . 1.294(4) yes
C3 C4 . . 1.385(4) yes
C4 C5 . . 1.393(4) yes
C5 C6 . . 1.387(4) yes
C5' H5' . . 1.05(3) ?
C4' H4' . . 0.86(4) ?
C3' H3' . . 0.85(4) ?
C3 H3 . . 0.97(3) ?
C4 H4 . . 0.98(4) ?
C5 H5 . . 1.00(3) ?
C6 H6 . . 1.04(3) ?
